data_7204855
loop_
_publ_author_name
'Sergey Z. Vatsadze'
'Marina A. Kovalkina'
'Natal'ya V. Sviridenkova'
'Nikolai V. Zyk'
'Andrei V. Churakov'
'Lyudmila G. Kuz'mina'
'Judith A. K. Howard'

_publ_section_title
;
 Novel dienone-based ligands for the synthesis of coordination polymers
;
_journal_issue 23
_journal_name_full CrystEngComm
_journal_page_first 112
_journal_page_last 115
_journal_paper_doi 10.1039/b402418d
_journal_volume 6
_journal_year 2004
_chemical_formula_sum 'C18 H16 Ag N3 O4'
_chemical_formula_weight 446.21
_chemical_name_systematic
;
?
;
_space_group_IT_number 2
_symmetry_cell_setting triclinic
_symmetry_space_group_name_Hall '-P 1'
_symmetry_space_group_name_H-M 'P -1'
_atom_sites_solution_hydrogens difmap
_atom_sites_solution_primary direct
_atom_sites_solution_secondary difmap
_audit_creation_method SHELXL-97
_cell_angle_alpha 106.836(2)
_cell_angle_beta 95.865(2)
_cell_angle_gamma 94.138(2)
_cell_formula_units_Z 2
_cell_length_a 7.5132(3)
_cell_length_b 8.3575(4)
_cell_length_c 13.9439(6)
_cell_measurement_reflns_used 2277
_cell_measurement_temperature 120(2)
_cell_measurement_theta_max 30.20
_cell_measurement_theta_min 2.74
_cell_volume 828.87(6)
_computing_structure_refinement 'SHELXL-97 (Sheldrick, 1997)'
_computing_structure_solution 'SHELXS-97 (Sheldrick, 1990)'
_diffrn_ambient_temperature 120(2)
_diffrn_measured_fraction_theta_full 0.977
_diffrn_measured_fraction_theta_max 0.977
_diffrn_measurement_device_type 'Bruker SMART CCD'
_diffrn_measurement_method \w
_diffrn_radiation_monochromator graphite
_diffrn_radiation_source 'fine-focus sealed tube'
_diffrn_radiation_type MoK\a
_diffrn_radiation_wavelength 0.71073
_diffrn_reflns_av_R_equivalents 0.0266
_diffrn_reflns_av_sigmaI/netI 0.0278
_diffrn_reflns_limit_h_max 9
_diffrn_reflns_limit_h_min -9
_diffrn_reflns_limit_k_max 10
_diffrn_reflns_limit_k_min -10
_diffrn_reflns_limit_l_max 16
_diffrn_reflns_limit_l_min -18
_diffrn_reflns_number 5311
_diffrn_reflns_theta_full 27.49
_diffrn_reflns_theta_max 27.49
_diffrn_reflns_theta_min 1.54
_exptl_absorpt_coefficient_mu 1.246
_exptl_absorpt_correction_T_max 0.9403
_exptl_absorpt_correction_T_min 0.7062
_exptl_absorpt_correction_type multi-scan
_exptl_crystal_colour 'light yellow'
_exptl_crystal_density_diffrn 1.788
_exptl_crystal_density_method 'not measured'
_exptl_crystal_description plate
_exptl_crystal_F_000 448
_exptl_crystal_size_max 0.30
_exptl_crystal_size_mid 0.20
_exptl_crystal_size_min 0.05
_refine_diff_density_max 0.869
_refine_diff_density_min -0.858
_refine_diff_density_rms 0.128
_refine_ls_extinction_coef 0.0087(14)
_refine_ls_extinction_expression Fc^*^=kFc[1+0.001xFc^2^\l^3^/sin(2\q)]^-1/4^
_refine_ls_extinction_method SHELXL
_refine_ls_goodness_of_fit_ref 1.104
_refine_ls_hydrogen_treatment refall
_refine_ls_matrix_type full
_refine_ls_number_parameters 300
_refine_ls_number_reflns 3717
_refine_ls_number_restraints 0
_refine_ls_restrained_S_all 1.104
_refine_ls_R_factor_all 0.0340
_refine_ls_R_factor_gt 0.0307
_refine_ls_shift/su_max 0.002
_refine_ls_shift/su_mean 0.000
_refine_ls_structure_factor_coef Fsqd
_refine_ls_weighting_details 'calc w=1/[\s^2^(Fo^2^)+(0.0592P)^2^+0.0000P] where P=(Fo^2^+2Fc^2^)/3'
_refine_ls_weighting_scheme calc
_refine_ls_wR_factor_gt 0.0821
_refine_ls_wR_factor_ref 0.0838
_reflns_number_gt 3431
_reflns_number_total 3717
_reflns_threshold_expression I>2\s(I)
_cod_data_source_file b402418d.txt
_cod_data_source_block a_2
_cod_database_code 7204855

loop_
_symmetry_equiv_pos_as_xyz
'x, y, z'
'-x, -y, -z'

loop_
_atom_site_label
_atom_site_type_symbol
_atom_site_fract_x
_atom_site_fract_y
_atom_site_fract_z
_atom_site_U_iso_or_equiv
_atom_site_adp_type
_atom_site_occupancy
_atom_site_symmetry_multiplicity
_atom_site_calc_flag
_atom_site_refinement_flags
_atom_site_disorder_assembly
_atom_site_disorder_group
Ag1 Ag 1.32632(2) -0.02720(2) 0.546371(12) 0.02110(10) Uani 1 1 d . . .
N3 N 1.3454(3) -0.3842(3) 0.39478(16) 0.0211(4) Uani 1 1 d . . .
O2 O 1.3069(3) -0.4881(3) 0.30928(15) 0.0331(5) Uani 1 1 d . . .
O3 O 1.2206(3) -0.3393(2) 0.44773(16) 0.0329(5) Uani 1 1 d . . .
O4 O 1.5012(3) -0.3172(4) 0.4279(2) 0.0478(6) Uani 1 1 d . . .
O1 O 1.7949(3) 0.6888(2) 0.97701(15) 0.0343(5) Uani 1 1 d . . .
N1 N 1.4875(3) -0.0089(3) 0.68831(15) 0.0174(4) Uani 1 1 d . . .
N2 N 2.1544(3) 1.0519(3) 1.43657(16) 0.0185(4) Uani 1 1 d . . .
C1 C 1.7964(3) 0.6104(3) 1.03885(18) 0.0202(5) Uani 1 1 d . . .
C2 C 1.7067(3) 0.4486(3) 1.18613(17) 0.0183(5) Uani 1 1 d . . .
C11 C 1.5363(3) -0.1437(3) 0.71577(19) 0.0200(5) Uani 1 1 d . . .
C12 C 1.6343(4) -0.1279(3) 0.80836(19) 0.0209(5) Uani 1 1 d . . .
C13 C 1.6871(3) 0.0314(3) 0.87545(18) 0.0203(5) Uani 1 1 d . . .
C14 C 1.6426(3) 0.1742(3) 0.84778(17) 0.0171(4) Uani 1 1 d . . .
C15 C 1.5409(3) 0.1449(3) 0.75322(18) 0.0174(5) Uani 1 1 d . . .
C16 C 1.6984(3) 0.3511(3) 0.90537(18) 0.0184(5) Uani 1 1 d . . .
C17 C 1.7437(3) 0.4225(3) 1.00556(17) 0.0179(5) Uani 1 1 d . . .
C18 C 1.7406(4) 0.3321(3) 1.08432(18) 0.0206(5) Uani 1 1 d . . .
C21 C 2.1272(3) 1.2149(3) 1.45244(19) 0.0208(5) Uani 1 1 d . . .
C22 C 2.0275(4) 1.2705(3) 1.38111(19) 0.0225(5) Uani 1 1 d . . .
C23 C 1.9545(4) 1.1546(3) 1.29088(19) 0.0213(5) Uani 1 1 d . . .
C24 C 1.9763(3) 0.9838(3) 1.27344(18) 0.0179(5) Uani 1 1 d . . .
C25 C 2.0782(3) 0.9389(3) 1.34902(17) 0.0176(5) Uani 1 1 d . . .
C26 C 1.9034(3) 0.8647(3) 1.17423(18) 0.0182(5) Uani 1 1 d . . .
C27 C 1.8559(3) 0.6978(3) 1.14950(17) 0.0172(4) Uani 1 1 d . . .
C28 C 1.8530(3) 0.5969(3) 1.22338(18) 0.0184(5) Uani 1 1 d . . .
H2A H 1.698(4) 0.385(4) 1.237(2) 0.019(7) Uiso 1 1 d . . .
H2B H 1.588(4) 0.493(4) 1.177(2) 0.016(7) Uiso 1 1 d . . .
H11 H 1.499(4) -0.259(4) 0.664(2) 0.022(8) Uiso 1 1 d . . .
H12 H 1.672(4) -0.225(4) 0.826(2) 0.018(7) Uiso 1 1 d . . .
H13 H 1.761(4) 0.043(3) 0.934(2) 0.008(6) Uiso 1 1 d . . .
H15 H 1.504(4) 0.236(4) 0.740(2) 0.023(8) Uiso 1 1 d . . .
H16 H 1.716(4) 0.423(4) 0.867(2) 0.020(7) Uiso 1 1 d . . .
H18A H 1.644(5) 0.237(5) 1.064(3) 0.036(10) Uiso 1 1 d . . .
H18B H 1.856(5) 0.286(4) 1.092(3) 0.030(9) Uiso 1 1 d . . .
H21 H 2.179(4) 1.286(4) 1.515(2) 0.016(7) Uiso 1 1 d . . .
H22 H 2.010(4) 1.385(4) 1.392(2) 0.026(8) Uiso 1 1 d . . .
H23 H 1.889(4) 1.193(4) 1.243(2) 0.015(7) Uiso 1 1 d . . .
H25 H 2.100(4) 0.829(4) 1.341(2) 0.021(8) Uiso 1 1 d . . .
H26 H 1.892(5) 0.910(4) 1.119(3) 0.030(9) Uiso 1 1 d . . .
H28A H 1.956(5) 0.558(4) 1.233(3) 0.026(8) Uiso 1 1 d . . .
H28B H 1.826(4) 0.671(4) 1.288(2) 0.019(7) Uiso 1 1 d . . .

loop_
_atom_site_aniso_label
_atom_site_aniso_U_11
_atom_site_aniso_U_22
_atom_site_aniso_U_33
_atom_site_aniso_U_23
_atom_site_aniso_U_13
_atom_site_aniso_U_12
Ag1 0.01916(13) 0.02724(13) 0.01223(12) 0.00187(8) -0.00427(7) -0.00208(8)
N3 0.0235(11) 0.0186(9) 0.0210(10) 0.0077(8) -0.0008(8) -0.0013(8)
O2 0.0438(12) 0.0272(10) 0.0217(10) -0.0022(8) 0.0073(9) -0.0050(9)
O3 0.0408(12) 0.0256(9) 0.0316(11) 0.0037(8) 0.0146(9) 0.0049(9)
O4 0.0304(12) 0.0656(16) 0.0447(14) 0.0243(12) -0.0132(10) -0.0194(11)
O1 0.0616(15) 0.0217(9) 0.0145(9) 0.0057(7) -0.0111(9) -0.0067(9)
N1 0.0146(9) 0.0198(10) 0.0148(9) 0.0016(7) 0.0004(7) -0.0010(7)
N2 0.0166(10) 0.0212(10) 0.0143(9) 0.0022(8) -0.0009(7) -0.0018(8)
C1 0.0238(12) 0.0205(11) 0.0133(11) 0.0030(9) -0.0038(9) -0.0003(9)
C2 0.0196(12) 0.0200(11) 0.0146(11) 0.0049(9) 0.0004(9) 0.0002(9)
C11 0.0193(12) 0.0198(11) 0.0182(11) 0.0027(9) 0.0015(9) -0.0011(9)
C12 0.0252(13) 0.0171(11) 0.0211(12) 0.0066(9) 0.0034(10) 0.0033(9)
C13 0.0219(12) 0.0231(12) 0.0147(11) 0.0053(9) -0.0018(9) 0.0029(9)
C14 0.0160(11) 0.0206(11) 0.0124(10) 0.0020(8) 0.0007(8) 0.0013(9)
C15 0.0177(11) 0.0190(11) 0.0144(11) 0.0038(8) 0.0006(9) 0.0024(9)
C16 0.0171(11) 0.0213(11) 0.0161(11) 0.0056(9) -0.0014(9) 0.0021(9)
C17 0.0180(11) 0.0205(11) 0.0149(11) 0.0058(9) -0.0008(9) 0.0028(9)
C18 0.0254(13) 0.0187(11) 0.0164(11) 0.0046(9) -0.0008(10) 0.0012(10)
C21 0.0197(12) 0.0224(11) 0.0155(11) 0.0003(9) 0.0000(9) -0.0025(9)
C22 0.0231(12) 0.0183(11) 0.0238(13) 0.0032(9) 0.0035(10) -0.0002(9)
C23 0.0232(13) 0.0203(11) 0.0206(12) 0.0069(9) 0.0017(10) 0.0021(10)
C24 0.0166(11) 0.0206(11) 0.0144(11) 0.0035(9) 0.0004(9) -0.0022(9)
C25 0.0165(11) 0.0188(11) 0.0147(11) 0.0029(9) -0.0013(9) -0.0030(9)
C26 0.0180(11) 0.0231(11) 0.0122(10) 0.0056(9) -0.0035(9) -0.0004(9)
C27 0.0176(11) 0.0207(11) 0.0114(10) 0.0039(8) -0.0029(8) 0.0003(9)
C28 0.0197(12) 0.0205(11) 0.0132(11) 0.0050(9) -0.0033(9) -0.0009(9)

loop_
_atom_type_symbol
_atom_type_description
_atom_type_scat_dispersion_real
_atom_type_scat_dispersion_imag
_atom_type_scat_source
C C 0.0033 0.0016 'International Tables Vol C Tables 4.2.6.8 and 6.1.1.4'
H H 0.0000 0.0000 'International Tables Vol C Tables 4.2.6.8 and 6.1.1.4'
N N 0.0061 0.0033 'International Tables Vol C Tables 4.2.6.8 and 6.1.1.4'
O O 0.0106 0.0060 'International Tables Vol C Tables 4.2.6.8 and 6.1.1.4'
Ag Ag -0.8971 1.1015 'International Tables Vol C Tables 4.2.6.8 and 6.1.1.4'

loop_
_geom_angle_atom_site_label_1
_geom_angle_atom_site_label_2
_geom_angle_atom_site_label_3
_geom_angle
_geom_angle_site_symmetry_1
_geom_angle_site_symmetry_3
_geom_angle_publ_flag
N1 Ag1 N2 158.22(8) . 1_444 ?
N1 Ag1 O3 110.36(8) . . ?
N2 Ag1 O3 89.98(7) 1_444 . ?
N1 Ag1 Ag1 89.74(5) . 2_856 ?
N2 Ag1 Ag1 94.14(5) 1_444 2_856 ?
O3 Ag1 Ag1 100.76(5) . 2_856 ?
O4 N3 O2 122.2(2) . . ?
O4 N3 O3 118.7(2) . . ?
O2 N3 O3 119.0(2) . . ?
N3 O3 Ag1 103.56(15) . . ?
C15 N1 C11 117.9(2) . . ?
C15 N1 Ag1 118.34(17) . . ?
C11 N1 Ag1 123.73(16) . . ?
C21 N2 C25 118.5(2) . . ?
C21 N2 Ag1 121.12(17) . 1_666 ?
C25 N2 Ag1 120.34(17) . 1_666 ?
O1 C1 C27 120.9(2) . . ?
O1 C1 C17 120.7(2) . . ?
C27 C1 C17 118.4(2) . . ?
C28 C2 C18 110.3(2) . . ?
C28 C2 H2A 111.7(17) . . ?
C18 C2 H2A 110.7(17) . . ?
C28 C2 H2B 108.7(17) . . ?
C18 C2 H2B 108.8(17) . . ?
H2A C2 H2B 107(2) . . ?
N1 C11 C12 122.3(2) . . ?
N1 C11 H11 116.5(19) . . ?
C12 C11 H11 121.2(19) . . ?
C11 C12 C13 119.4(2) . . ?
C11 C12 H12 121.7(19) . . ?
C13 C12 H12 118.8(19) . . ?
C12 C13 C14 119.6(2) . . ?
C12 C13 H13 119.4(17) . . ?
C14 C13 H13 120.7(17) . . ?
C15 C14 C13 116.7(2) . . ?
C15 C14 C16 116.2(2) . . ?
C13 C14 C16 127.0(2) . . ?
N1 C15 C14 124.1(2) . . ?
N1 C15 H15 120(2) . . ?
C14 C15 H15 115(2) . . ?
C17 C16 C14 129.8(2) . . ?
C17 C16 H16 114(2) . . ?
C14 C16 H16 116(2) . . ?
C16 C17 C18 125.5(2) . . ?
C16 C17 C1 115.5(2) . . ?
C18 C17 C1 119.0(2) . . ?
C17 C18 C2 111.7(2) . . ?
C17 C18 H18A 111(2) . . ?
C2 C18 H18A 108(2) . . ?
C17 C18 H18B 109(2) . . ?
C2 C18 H18B 110(2) . . ?
H18A C18 H18B 108(3) . . ?
N2 C21 C22 122.4(2) . . ?
N2 C21 H21 114.5(19) . . ?
C22 C21 H21 123.1(19) . . ?
C23 C22 C21 118.6(2) . . ?
C23 C22 H22 119(2) . . ?
C21 C22 H22 123(2) . . ?
C22 C23 C24 120.2(2) . . ?
C22 C23 H23 117.9(18) . . ?
C24 C23 H23 121.8(19) . . ?
C25 C24 C23 117.4(2) . . ?
C25 C24 C26 123.8(2) . . ?
C23 C24 C26 118.6(2) . . ?
N2 C25 C24 122.9(2) . . ?
N2 C25 H25 116(2) . . ?
C24 C25 H25 121(2) . . ?
C27 C26 C24 129.1(2) . . ?
C27 C26 H26 115(2) . . ?
C24 C26 H26 116(2) . . ?
C26 C27 C1 115.6(2) . . ?
C26 C27 C28 125.2(2) . . ?
C1 C27 C28 119.1(2) . . ?
C27 C28 C2 110.93(19) . . ?
C27 C28 H28A 112(2) . . ?
C2 C28 H28A 108(2) . . ?
C27 C28 H28B 107.7(18) . . ?
C2 C28 H28B 108.7(18) . . ?
H28A C28 H28B 109(3) . . ?

loop_
_geom_bond_atom_site_label_1
_geom_bond_atom_site_label_2
_geom_bond_distance
_geom_bond_site_symmetry_2
_geom_bond_publ_flag
Ag1 N1 2.171(2) . ?
Ag1 N2 2.181(2) 1_444 ?
Ag1 O3 2.594(2) . ?
Ag1 Ag1 3.0901(4) 2_856 ?
N3 O4 1.242(3) . ?
N3 O2 1.246(3) . ?
N3 O3 1.264(3) . ?
O1 C1 1.224(3) . ?
N1 C15 1.346(3) . ?
N1 C11 1.353(3) . ?
N2 C21 1.349(3) . ?
N2 C25 1.349(3) . ?
N2 Ag1 2.181(2) 1_666 ?
C1 C27 1.508(3) . ?
C1 C17 1.513(3) . ?
C2 C28 1.525(3) . ?
C2 C18 1.529(3) . ?
C2 H2A 1.01(3) . ?
C2 H2B 1.00(3) . ?
C11 C12 1.385(4) . ?
C11 H11 1.02(3) . ?
C12 C13 1.390(3) . ?
C12 H12 0.97(3) . ?
C13 C14 1.408(3) . ?
C13 H13 0.92(3) . ?
C14 C15 1.401(3) . ?
C14 C16 1.470(3) . ?
C15 H15 0.89(3) . ?
C16 C17 1.347(3) . ?
C16 H16 0.92(3) . ?
C17 C18 1.504(3) . ?
C18 H18A 0.99(4) . ?
C18 H18B 0.98(4) . ?
C21 C22 1.390(4) . ?
C21 H21 0.92(3) . ?
C22 C23 1.378(4) . ?
C22 H22 0.95(3) . ?
C23 C24 1.402(3) . ?
C23 H23 0.93(3) . ?
C24 C25 1.394(3) . ?
C24 C26 1.474(3) . ?
C25 H25 0.92(3) . ?
C26 C27 1.348(3) . ?
C26 H26 0.95(3) . ?
C27 C28 1.509(3) . ?
C28 H28A 0.87(4) . ?
C28 H28B 0.98(3) . ?
